data_4121425
loop_
_publ_author_name
'Mori, Keiji'
'Kurihara, Kazuki'
'Yabe, Shinnosuke'
'Yamanaka, Masahiro'
'Akiyama, Takahiko'

_publ_section_title
;
 Double C(sp(3))-H Bond Functionalization Mediated by Sequential Hydride
 Shift/Cyclization Process: Diastereoselective Construction of
 Polyheterocycles.
;
_journal_issue 10
_journal_name_full 'Journal of the American Chemical Society'
_journal_page_first 3744
_journal_page_last 3747
_journal_paper_doi 10.1021/ja412706d
_journal_volume 136
_journal_year 2014
_chemical_formula_sum 'C35 H35 F3 N O'
_chemical_formula_weight 542.64
_chemical_name_systematic
; 
 ? 
;
_space_group_IT_number 15
_symmetry_cell_setting monoclinic
_symmetry_space_group_name_Hall '-C 2yc'
_symmetry_space_group_name_H-M 'C 1 2/c 1'
_atom_sites_solution_hydrogens geom
_atom_sites_solution_primary direct
_atom_sites_solution_secondary difmap
_audit_creation_method SHELXL-97
_cell_angle_alpha 90.00
_cell_angle_beta 112.593(2)
_cell_angle_gamma 90.00
_cell_formula_units_Z 8
_cell_length_a 25.510(3)
_cell_length_b 8.9782(12)
_cell_length_c 26.541(3)
_cell_measurement_reflns_used 5766
_cell_measurement_temperature 123
_cell_measurement_theta_max 27.51
_cell_measurement_theta_min 2.43
_cell_volume 5612.3(12)
_computing_cell_refinement 'APEX2 (Bruker AXS, 2006)'
_computing_data_collection 'APEX2 (Bruker AXS, 2006)'
_computing_data_reduction 'SAINT (Bruker AXS, 2004)'
_computing_molecular_graphics 'XSHEL (Bruker AXS,2002)'
_computing_publication_material 'XCIF (Bruker AXS, 2001)'
_computing_structure_refinement 'SHELXL-97 (Sheldrick, 1997)'
_computing_structure_solution 'SHELXS-97 (Sheldrick, 1997)'
_diffrn_ambient_temperature 123
_diffrn_detector_area_resol_mean 8.333
_diffrn_measured_fraction_theta_full 0.969
_diffrn_measured_fraction_theta_max 0.969
_diffrn_measurement_device_type 'Bruker APEXII CCD area detector'
_diffrn_measurement_method 'phi and omega scans'
_diffrn_radiation_monochromator 'Bruker Helios multilayer confocal mirror'
_diffrn_radiation_source 'Bruker TXS fine-focus rotating anode'
_diffrn_radiation_type MoK\a
_diffrn_radiation_wavelength 0.71073
_diffrn_reflns_av_R_equivalents 0.0196
_diffrn_reflns_av_sigmaI/netI 0.0261
_diffrn_reflns_limit_h_max 29
_diffrn_reflns_limit_h_min -32
_diffrn_reflns_limit_k_max 11
_diffrn_reflns_limit_k_min -11
_diffrn_reflns_limit_l_max 31
_diffrn_reflns_limit_l_min -34
_diffrn_reflns_number 15484
_diffrn_reflns_theta_full 27.58
_diffrn_reflns_theta_max 27.58
_diffrn_reflns_theta_min 1.66
_exptl_absorpt_coefficient_mu 0.090
_exptl_absorpt_correction_T_max 0.9822
_exptl_absorpt_correction_T_min 0.9822
_exptl_absorpt_correction_type empirical
_exptl_absorpt_process_details
;
SADABS Sheldrick 1996
;
_exptl_crystal_colour colorless
_exptl_crystal_density_diffrn 1.284
_exptl_crystal_density_method 'not measured'
_exptl_crystal_description block
_exptl_crystal_F_000 2296
_exptl_crystal_size_max 0.20
_exptl_crystal_size_mid 0.20
_exptl_crystal_size_min 0.20
_refine_diff_density_max 0.353
_refine_diff_density_min -0.206
_refine_diff_density_rms 0.039
_refine_ls_extinction_method none
_refine_ls_goodness_of_fit_ref 1.020
_refine_ls_hydrogen_treatment constr
_refine_ls_matrix_type full
_refine_ls_number_parameters 375
_refine_ls_number_reflns 6314
_refine_ls_number_restraints 0
_refine_ls_restrained_S_all 1.020
_refine_ls_R_factor_all 0.0571
_refine_ls_R_factor_gt 0.0424
_refine_ls_shift/su_max 0.001
_refine_ls_shift/su_mean 0.000
_refine_ls_structure_factor_coef Fsqd
_refine_ls_weighting_details 'calc w=1/[\s^2^(Fo^2^)+(0.0368P)^2^+5.4746P] where P=(Fo^2^+2Fc^2^)/3'
_refine_ls_weighting_scheme calc
_refine_ls_wR_factor_gt 0.0932
_refine_ls_wR_factor_ref 0.1007
_reflns_number_gt 5062
_reflns_number_total 6314
_reflns_threshold_expression >2sigma(I)
_cod_data_source_file ja412706d_si_007.cif
_cod_data_source_block shelxl
_cod_depositor_comments
;
The following automatic conversions were performed:

'_symmetry_cell_setting' value 'Monoclinic' changed to 'monoclinic'
according to
/usr/data/users/saulius/crontab/automatic-downloads/current/ACS/lib/dictionaries/cif_core.dic
dictionary named 'cif_core.dic' version 2.4.2 from 2011-04-26.

Automatic conversion script
Id: cif_fix_values 2281 2013-09-26 08:29:07Z andrius 
;
_cod_original_cell_volume 5612.3(13)
_cod_original_sg_symbol_H-M 'C2/c  '
_cod_database_code 4121425

loop_
_symmetry_equiv_pos_as_xyz
'x, y, z'
'-x, y, -z+1/2'
'x+1/2, y+1/2, z'
'-x+1/2, y+1/2, -z+1/2'
'-x, -y, -z'
'x, -y, z-1/2'
'-x+1/2, -y+1/2, -z'
'x+1/2, -y+1/2, z-1/2'

loop_
_atom_site_label
_atom_site_type_symbol
_atom_site_fract_x
_atom_site_fract_y
_atom_site_fract_z
_atom_site_U_iso_or_equiv
_atom_site_adp_type
_atom_site_occupancy
_atom_site_symmetry_multiplicity
_atom_site_calc_flag
_atom_site_refinement_flags
_atom_site_disorder_assembly
_atom_site_disorder_group
C33A C 1.00215(10) 0.5581(3) 0.98018(10) 0.0364(5) Uani 0.75 1 d P . 1
H33A H 1.0424 0.5877 0.9915 0.044 Uiso 0.75 1 calc PR . 1
H33B H 0.9902 0.5121 0.9436 0.044 Uiso 0.75 1 calc PR . 1
C34A C 0.96717(10) 0.6961(3) 0.97575(10) 0.0411(5) Uani 0.75 1 d P A 1
H34A H 0.9761 0.7366 1.0128 0.049 Uiso 0.75 1 calc PR A 1
H34B H 0.9265 0.6685 0.9605 0.049 Uiso 0.75 1 calc PR A 1
C35A C 0.97697(14) 0.8166(3) 0.94056(12) 0.0523(7) Uani 0.75 1 d P A 1
H35A H 1.0169 0.8471 0.9560 0.078 Uiso 0.75 1 calc PR A 1
H35B H 0.9528 0.9025 0.9393 0.078 Uiso 0.75 1 calc PR A 1
H35C H 0.9676 0.7783 0.9035 0.078 Uiso 0.75 1 calc PR A 1
C33B C 0.9801(3) 0.5690(8) 0.9930(3) 0.0306(15) Uiso 0.25 1 d P . 2
H33C H 0.9401 0.5355 0.9805 0.037 Uiso 0.25 1 calc PR . 2
H33D H 0.9885 0.6301 1.0263 0.037 Uiso 0.25 1 calc PR . 2
C34B C 0.9879(3) 0.6645(7) 0.9483(3) 0.0326(14) Uiso 0.25 1 d P B 2
H34C H 0.9771 0.6057 0.9142 0.039 Uiso 0.25 1 calc PR B 2
H34D H 1.0283 0.6931 0.9598 0.039 Uiso 0.25 1 calc PR B 2
C35B C 0.9505(4) 0.8072(12) 0.9374(4) 0.053(3) Uiso 0.25 1 d P B 2
H35D H 0.9109 0.7790 0.9288 0.080 Uiso 0.25 1 calc PR B 2
H35E H 0.9533 0.8621 0.9066 0.080 Uiso 0.25 1 calc PR B 2
H35F H 0.9639 0.8705 0.9700 0.080 Uiso 0.25 1 calc PR B 2
C1 C 0.60253(5) 0.81300(15) 0.79704(5) 0.0195(3) Uani 1 1 d . . .
H1 H 0.5888 0.7665 0.8239 0.023 Uiso 1 1 calc R . .
C2 C 0.60676(6) 1.02715(15) 0.84842(6) 0.0217(3) Uani 1 1 d . . .
H2 H 0.5902 0.9617 0.8691 0.026 Uiso 1 1 calc R . .
C3 C 0.67238(5) 1.02328(15) 0.87879(5) 0.0198(3) Uani 1 1 d . . .
C4 C 0.68803(6) 1.02731(16) 0.94169(6) 0.0247(3) Uani 1 1 d . . .
H4A H 0.7279 1.0591 0.9613 0.030 Uiso 1 1 calc R . .
H4B H 0.6628 1.0963 0.9510 0.030 Uiso 1 1 calc R . .
C5 C 0.67961(6) 0.86909(17) 0.95608(6) 0.0236(3) Uani 1 1 d . . .
C6 C 0.67185(6) 0.81371(19) 1.00174(6) 0.0302(3) Uani 1 1 d . . .
H6 H 0.6723 0.8787 1.0302 0.036 Uiso 1 1 calc R . .
C7 C 0.66347(7) 0.66157(19) 1.00494(6) 0.0327(4) Uani 1 1 d . . .
H7 H 0.6581 0.6222 1.0359 0.039 Uiso 1 1 calc R . .
C8 C 0.66285(6) 0.56651(18) 0.96349(6) 0.0302(3) Uani 1 1 d . . .
H8 H 0.6565 0.4630 0.9660 0.036 Uiso 1 1 calc R . .
C9 C 0.67147(6) 0.62148(16) 0.91816(6) 0.0248(3) Uani 1 1 d . . .
H9 H 0.6714 0.5564 0.8899 0.030 Uiso 1 1 calc R . .
C10 C 0.68024(5) 0.77303(16) 0.91517(5) 0.0208(3) Uani 1 1 d . . .
C11 C 0.69094(5) 0.85924(15) 0.87071(5) 0.0187(3) Uani 1 1 d . . .
H11 H 0.7328 0.8598 0.8798 0.022 Uiso 1 1 calc R . .
C12 C 0.69978(6) 1.15107(15) 0.85818(6) 0.0218(3) Uani 1 1 d . . .
H12A H 0.6869 1.1416 0.8181 0.026 Uiso 1 1 calc R . .
H12B H 0.6848 1.2466 0.8657 0.026 Uiso 1 1 calc R . .
C13 C 0.76394(6) 1.16069(15) 0.88173(6) 0.0216(3) Uani 1 1 d . . .
C14 C 0.79331(6) 1.23370(17) 0.93088(6) 0.0267(3) Uani 1 1 d . . .
H14 H 0.7728 1.2765 0.9505 0.032 Uiso 1 1 calc R . .
C15 C 0.85217(6) 1.24489(18) 0.95159(6) 0.0301(3) Uani 1 1 d . . .
H15 H 0.8715 1.2932 0.9855 0.036 Uiso 1 1 calc R . .
C16 C 0.88273(6) 1.18589(18) 0.92296(6) 0.0291(3) Uani 1 1 d . . .
H16 H 0.9230 1.1935 0.9372 0.035 Uiso 1 1 calc R . .
C17 C 0.85418(6) 1.11582(17) 0.87352(6) 0.0288(3) Uani 1 1 d . . .
H17 H 0.8748 1.0758 0.8535 0.035 Uiso 1 1 calc R . .
C18 C 0.79538(6) 1.10394(16) 0.85317(6) 0.0243(3) Uani 1 1 d . . .
H18 H 0.7762 1.0561 0.8191 0.029 Uiso 1 1 calc R . .
C19 C 0.69052(5) 0.81487(16) 0.77820(5) 0.0203(3) Uani 1 1 d . . .
H19A H 0.6953 0.9234 0.7749 0.024 Uiso 1 1 calc R . .
H19B H 0.6656 0.7769 0.7418 0.024 Uiso 1 1 calc R . .
C20 C 0.74806(6) 0.73934(16) 0.79580(5) 0.0210(3) Uani 1 1 d . . .
C21 C 0.76223(6) 0.61645(17) 0.83023(6) 0.0278(3) Uani 1 1 d . . .
H21 H 0.7354 0.5780 0.8436 0.033 Uiso 1 1 calc R . .
C22 C 0.81528(7) 0.5487(2) 0.84544(7) 0.0356(4) Uani 1 1 d . . .
H22 H 0.8243 0.4644 0.8689 0.043 Uiso 1 1 calc R . .
C23 C 0.85477(7) 0.6041(2) 0.82635(7) 0.0374(4) Uani 1 1 d . . .
H23 H 0.8911 0.5589 0.8371 0.045 Uiso 1 1 calc R . .
C24 C 0.84129(6) 0.7252(2) 0.79171(6) 0.0334(4) Uani 1 1 d . . .
H24 H 0.8683 0.7629 0.7784 0.040 Uiso 1 1 calc R . .
C25 C 0.78821(6) 0.79254(17) 0.77618(6) 0.0266(3) Uani 1 1 d . . .
H25 H 0.7792 0.8753 0.7520 0.032 Uiso 1 1 calc R . .
C26 C 0.56938(5) 0.74343(15) 0.74224(5) 0.0203(3) Uani 1 1 d . . .
C27 C 0.56689(6) 0.58893(17) 0.73870(6) 0.0272(3) Uani 1 1 d . . .
H27 H 0.5877 0.5304 0.7698 0.033 Uiso 1 1 calc R . .
C28 C 0.53411(6) 0.51958(18) 0.69000(7) 0.0327(4) Uani 1 1 d . . .
H28 H 0.5325 0.4139 0.6880 0.039 Uiso 1 1 calc R . .
C29 C 0.50380(6) 0.6040(2) 0.64439(6) 0.0330(4) Uani 1 1 d . . .
H29 H 0.4810 0.5566 0.6112 0.040 Uiso 1 1 calc R . .
C30 C 0.50687(6) 0.75772(19) 0.64753(6) 0.0310(3) Uani 1 1 d . . .
H30 H 0.4867 0.8158 0.6161 0.037 Uiso 1 1 calc R . .
C31 C 0.53925(6) 0.82803(17) 0.69635(6) 0.0252(3) Uani 1 1 d . . .
H31 H 0.5408 0.9337 0.6983 0.030 Uiso 1 1 calc R . .
C32 C 0.57717(6) 1.17791(17) 0.84110(7) 0.0287(3) Uani 1 1 d . . .
F1 F 0.58383(4) 1.26317(10) 0.80266(4) 0.0366(2) Uani 1 1 d . . .
F2 F 0.52095(4) 1.15949(10) 0.82629(4) 0.0400(2) Uani 1 1 d . . .
F3 F 0.59497(4) 1.25810(10) 0.88743(4) 0.0389(2) Uani 1 1 d . . .
N1 N 0.66308(4) 0.78873(12) 0.81700(4) 0.0180(2) Uani 1 1 d . . .
O1 O 0.58891(4) 0.96992(10) 0.79458(4) 0.0215(2) Uani 1 1 d . . .

loop_
_atom_site_aniso_label
_atom_site_aniso_U_11
_atom_site_aniso_U_22
_atom_site_aniso_U_33
_atom_site_aniso_U_23
_atom_site_aniso_U_13
_atom_site_aniso_U_12
C33A 0.0301(11) 0.0373(13) 0.0398(13) -0.0026(10) 0.0110(11) -0.0034(9)
C34A 0.0330(12) 0.0443(14) 0.0438(13) 0.0034(11) 0.0124(10) 0.0014(10)
C35A 0.0558(19) 0.0479(17) 0.0494(17) 0.0149(13) 0.0161(15) 0.0093(15)
C1 0.0187(6) 0.0175(7) 0.0235(7) 0.0006(5) 0.0095(5) 0.0008(5)
C2 0.0205(6) 0.0193(7) 0.0279(7) -0.0033(6) 0.0122(6) -0.0008(5)
C3 0.0205(6) 0.0192(7) 0.0227(7) -0.0026(5) 0.0116(5) -0.0007(5)
C4 0.0263(7) 0.0275(8) 0.0238(7) -0.0053(6) 0.0136(6) -0.0030(6)
C5 0.0203(6) 0.0289(8) 0.0229(7) -0.0015(6) 0.0097(6) -0.0028(6)
C6 0.0298(8) 0.0408(9) 0.0235(7) -0.0027(7) 0.0141(6) -0.0053(7)
C7 0.0312(8) 0.0442(10) 0.0251(7) 0.0075(7) 0.0135(6) -0.0051(7)
C8 0.0298(8) 0.0301(8) 0.0291(8) 0.0065(6) 0.0093(6) -0.0049(6)
C9 0.0247(7) 0.0252(7) 0.0235(7) 0.0011(6) 0.0082(6) -0.0007(6)
C10 0.0176(6) 0.0249(7) 0.0204(7) 0.0012(5) 0.0080(5) -0.0004(5)
C11 0.0183(6) 0.0189(7) 0.0205(6) -0.0011(5) 0.0093(5) 0.0000(5)
C12 0.0209(6) 0.0199(7) 0.0264(7) -0.0002(5) 0.0109(6) -0.0002(5)
C13 0.0222(7) 0.0195(7) 0.0250(7) 0.0020(5) 0.0110(6) -0.0025(5)
C14 0.0261(7) 0.0303(8) 0.0279(7) -0.0045(6) 0.0151(6) -0.0060(6)
C15 0.0281(8) 0.0373(9) 0.0244(7) -0.0039(6) 0.0095(6) -0.0098(6)
C16 0.0200(7) 0.0338(8) 0.0328(8) 0.0046(7) 0.0092(6) -0.0017(6)
C17 0.0274(7) 0.0292(8) 0.0351(8) -0.0002(6) 0.0179(7) 0.0014(6)
C18 0.0260(7) 0.0233(7) 0.0247(7) -0.0025(6) 0.0111(6) -0.0028(6)
C19 0.0203(6) 0.0239(7) 0.0181(6) -0.0010(5) 0.0089(5) -0.0003(5)
C20 0.0191(6) 0.0243(7) 0.0202(6) -0.0068(5) 0.0082(5) -0.0008(5)
C21 0.0276(7) 0.0271(8) 0.0321(8) -0.0016(6) 0.0153(6) 0.0040(6)
C22 0.0344(8) 0.0350(9) 0.0379(9) 0.0000(7) 0.0146(7) 0.0125(7)
C23 0.0238(8) 0.0461(10) 0.0404(9) -0.0132(8) 0.0103(7) 0.0087(7)
C24 0.0230(7) 0.0464(10) 0.0359(8) -0.0156(7) 0.0168(7) -0.0058(7)
C25 0.0257(7) 0.0316(8) 0.0262(7) -0.0064(6) 0.0141(6) -0.0033(6)
C26 0.0148(6) 0.0230(7) 0.0251(7) -0.0010(5) 0.0099(5) -0.0009(5)
C27 0.0272(7) 0.0250(8) 0.0296(8) -0.0010(6) 0.0110(6) -0.0027(6)
C28 0.0313(8) 0.0278(8) 0.0412(9) -0.0109(7) 0.0162(7) -0.0085(6)
C29 0.0207(7) 0.0496(10) 0.0287(8) -0.0148(7) 0.0093(6) -0.0040(7)
C30 0.0231(7) 0.0458(10) 0.0246(7) 0.0013(7) 0.0095(6) 0.0074(7)
C31 0.0216(7) 0.0282(8) 0.0273(7) 0.0016(6) 0.0111(6) 0.0028(6)
C32 0.0220(7) 0.0223(7) 0.0438(9) -0.0061(7) 0.0148(6) -0.0014(6)
F1 0.0341(5) 0.0226(5) 0.0533(6) 0.0063(4) 0.0170(4) 0.0062(4)
F2 0.0215(4) 0.0275(5) 0.0719(7) -0.0091(5) 0.0190(4) 0.0024(4)
F3 0.0372(5) 0.0276(5) 0.0545(6) -0.0175(4) 0.0204(5) 0.0006(4)
N1 0.0172(5) 0.0200(6) 0.0179(5) -0.0016(4) 0.0079(4) 0.0002(4)
O1 0.0200(5) 0.0177(5) 0.0265(5) -0.0016(4) 0.0088(4) 0.0012(4)

loop_
_atom_type_symbol
_atom_type_description
_atom_type_scat_dispersion_real
_atom_type_scat_dispersion_imag
_atom_type_scat_source
C C 0.0033 0.0016 'International Tables Vol C Tables 4.2.6.8 and 6.1.1.4'
H H 0.0000 0.0000 'International Tables Vol C Tables 4.2.6.8 and 6.1.1.4'
N N 0.0061 0.0033 'International Tables Vol C Tables 4.2.6.8 and 6.1.1.4'
O O 0.0106 0.0060 'International Tables Vol C Tables 4.2.6.8 and 6.1.1.4'
F F 0.0171 0.0103 'International Tables Vol C Tables 4.2.6.8 and 6.1.1.4'

loop_
_geom_angle_atom_site_label_1
_geom_angle_atom_site_label_2
_geom_angle_atom_site_label_3
_geom_angle
_geom_angle_site_symmetry_1
_geom_angle_site_symmetry_3
C34A C33A C33A 115.0(3) . 5_767
C34A C33A H33A 108.5 . .
C33A C33A H33A 108.5 5_767 .
C34A C33A H33B 108.5 . .
C33A C33A H33B 108.5 5_767 .
H33A C33A H33B 107.5 . .
C33A C34A C35A 113.8(2) . .
C33A C34A H34A 108.8 . .
C35A C34A H34A 108.8 . .
C33A C34A H34B 108.8 . .
C35A C34A H34B 108.8 . .
H34A C34A H34B 107.7 . .
C34B C33B C33B 111.2(8) . 5_767
C34B C33B H33C 109.4 . .
C33B C33B H33C 109.4 5_767 .
C34B C33B H33D 109.4 . .
C33B C33B H33D 109.4 5_767 .
H33C C33B H33D 108.0 . .
C33B C34B C35B 110.5(6) . .
C33B C34B H34C 109.5 . .
C35B C34B H34C 109.5 . .
C33B C34B H34D 109.5 . .
C35B C34B H34D 109.5 . .
H34C C34B H34D 108.1 . .
C34B C35B H35D 109.5 . .
C34B C35B H35E 109.5 . .
H35D C35B H35E 109.5 . .
C34B C35B H35F 109.5 . .
H35D C35B H35F 109.5 . .
H35E C35B H35F 109.5 . .
N1 C1 O1 111.60(10) . .
N1 C1 C26 114.56(11) . .
O1 C1 C26 108.89(11) . .
N1 C1 H1 107.1 . .
O1 C1 H1 107.1 . .
C26 C1 H1 107.1 . .
O1 C2 C32 103.97(11) . .
O1 C2 C3 112.28(10) . .
C32 C2 C3 117.88(11) . .
O1 C2 H2 107.4 . .
C32 C2 H2 107.4 . .
C3 C2 H2 107.4 . .
C12 C3 C2 110.03(11) . .
C12 C3 C4 113.33(11) . .
C2 C3 C4 109.64(10) . .
C12 C3 C11 116.20(10) . .
C2 C3 C11 105.57(10) . .
C4 C3 C11 101.49(10) . .
C5 C4 C3 104.26(11) . .
C5 C4 H4A 110.9 . .
C3 C4 H4A 110.9 . .
C5 C4 H4B 110.9 . .
C3 C4 H4B 110.9 . .
H4A C4 H4B 108.9 . .
C10 C5 C6 120.39(14) . .
C10 C5 C4 109.92(12) . .
C6 C5 C4 129.69(13) . .
C7 C6 C5 118.73(14) . .
C7 C6 H6 120.6 . .
C5 C6 H6 120.6 . .
C8 C7 C6 120.72(14) . .
C8 C7 H7 119.6 . .
C6 C7 H7 119.6 . .
C7 C8 C9 120.60(15) . .
C7 C8 H8 119.7 . .
C9 C8 H8 119.7 . .
C10 C9 C8 118.64(14) . .
C10 C9 H9 120.7 . .
C8 C9 H9 120.7 . .
C9 C10 C5 120.88(13) . .
C9 C10 C11 128.68(13) . .
C5 C10 C11 110.44(12) . .
N1 C11 C10 111.67(11) . .
N1 C11 C3 118.21(11) . .
C10 C11 C3 102.46(10) . .
N1 C11 H11 108.0 . .
C10 C11 H11 108.0 . .
C3 C11 H11 108.0 . .
C13 C12 C3 117.37(11) . .
C13 C12 H12A 108.0 . .
C3 C12 H12A 108.0 . .
C13 C12 H12B 108.0 . .
C3 C12 H12B 108.0 . .
H12A C12 H12B 107.2 . .
C14 C13 C18 117.79(13) . .
C14 C13 C12 121.37(12) . .
C18 C13 C12 120.74(12) . .
C15 C14 C13 120.98(14) . .
C15 C14 H14 119.5 . .
C13 C14 H14 119.5 . .
C16 C15 C14 120.34(14) . .
C16 C15 H15 119.8 . .
C14 C15 H15 119.8 . .
C17 C16 C15 119.46(14) . .
C17 C16 H16 120.3 . .
C15 C16 H16 120.3 . .
C16 C17 C18 120.00(14) . .
C16 C17 H17 120.0 . .
C18 C17 H17 120.0 . .
C17 C18 C13 121.41(13) . .
C17 C18 H18 119.3 . .
C13 C18 H18 119.3 . .
N1 C19 C20 112.19(11) . .
N1 C19 H19A 109.2 . .
C20 C19 H19A 109.2 . .
N1 C19 H19B 109.2 . .
C20 C19 H19B 109.2 . .
H19A C19 H19B 107.9 . .
C21 C20 C25 118.25(13) . .
C21 C20 C19 122.24(12) . .
C25 C20 C19 119.50(13) . .
C20 C21 C22 121.02(14) . .
C20 C21 H21 119.5 . .
C22 C21 H21 119.5 . .
C23 C22 C21 119.95(16) . .
C23 C22 H22 120.0 . .
C21 C22 H22 120.0 . .
C24 C23 C22 119.88(14) . .
C24 C23 H23 120.1 . .
C22 C23 H23 120.1 . .
C23 C24 C25 120.29(14) . .
C23 C24 H24 119.9 . .
C25 C24 H24 119.9 . .
C24 C25 C20 120.61(15) . .
C24 C25 H25 119.7 . .
C20 C25 H25 119.7 . .
C31 C26 C27 119.38(13) . .
C31 C26 C1 122.35(13) . .
C27 C26 C1 118.19(13) . .
C28 C27 C26 120.40(15) . .
C28 C27 H27 119.8 . .
C26 C27 H27 119.8 . .
C29 C28 C27 120.18(15) . .
C29 C28 H28 119.9 . .
C27 C28 H28 119.9 . .
C30 C29 C28 119.58(14) . .
C30 C29 H29 120.2 . .
C28 C29 H29 120.2 . .
C29 C30 C31 120.55(15) . .
C29 C30 H30 119.7 . .
C31 C30 H30 119.7 . .
C26 C31 C30 119.90(15) . .
C26 C31 H31 120.0 . .
C30 C31 H31 120.0 . .
F1 C32 F2 106.35(12) . .
F1 C32 F3 107.09(12) . .
F2 C32 F3 106.31(11) . .
F1 C32 C2 113.79(12) . .
F2 C32 C2 110.39(12) . .
F3 C32 C2 112.45(12) . .
C1 N1 C19 116.70(10) . .
C1 N1 C11 109.96(10) . .
C19 N1 C11 115.34(10) . .
C2 O1 C1 109.19(10) . .

loop_
_geom_bond_atom_site_label_1
_geom_bond_atom_site_label_2
_geom_bond_distance
_geom_bond_site_symmetry_2
C33A C34A 1.505(3) .
C33A C33A 1.515(5) 5_767
C33A H33A 0.9900 .
C33A H33B 0.9900 .
C34A C35A 1.511(4) .
C34A H34A 0.9900 .
C34A H34B 0.9900 .
C35A H35A 0.9800 .
C35A H35B 0.9800 .
C35A H35C 0.9800 .
C33B C34B 1.538(9) .
C33B C33B 1.554(14) 5_767
C33B H33C 0.9900 .
C33B H33D 0.9900 .
C34B C35B 1.556(12) .
C34B H34C 0.9900 .
C34B H34D 0.9900 .
C35B H35D 0.9800 .
C35B H35E 0.9800 .
C35B H35F 0.9800 .
C1 N1 1.4439(16) .
C1 O1 1.4465(16) .
C1 C26 1.5087(19) .
C1 H1 1.0000 .
C2 O1 1.4189(16) .
C2 C32 1.525(2) .
C2 C3 1.5544(18) .
C2 H2 1.0000 .
C3 C12 1.5486(19) .
C3 C4 1.5606(18) .
C3 C11 1.5865(18) .
C4 C5 1.508(2) .
C4 H4A 0.9900 .
C4 H4B 0.9900 .
C5 C10 1.3916(19) .
C5 C6 1.392(2) .
C6 C7 1.390(2) .
C6 H6 0.9500 .
C7 C8 1.388(2) .
C7 H7 0.9500 .
C8 C9 1.394(2) .
C8 H8 0.9500 .
C9 C10 1.386(2) .
C9 H9 0.9500 .
C10 C11 1.5209(18) .
C11 N1 1.4695(16) .
C11 H11 1.0000 .
C12 C13 1.5137(18) .
C12 H12A 0.9900 .
C12 H12B 0.9900 .
C13 C14 1.394(2) .
C13 C18 1.3942(19) .
C14 C15 1.390(2) .
C14 H14 0.9500 .
C15 C16 1.386(2) .
C15 H15 0.9500 .
C16 C17 1.383(2) .
C16 H16 0.9500 .
C17 C18 1.389(2) .
C17 H17 0.9500 .
C18 H18 0.9500 .
C19 N1 1.4694(16) .
C19 C20 1.5186(18) .
C19 H19A 0.9900 .
C19 H19B 0.9900 .
C20 C21 1.389(2) .
C20 C25 1.399(2) .
C21 C22 1.395(2) .
C21 H21 0.9500 .
C22 C23 1.383(2) .
C22 H22 0.9500 .
C23 C24 1.379(3) .
C23 H23 0.9500 .
C24 C25 1.393(2) .
C24 H24 0.9500 .
C25 H25 0.9500 .
C26 C31 1.390(2) .
C26 C27 1.390(2) .
C27 C28 1.388(2) .
C27 H27 0.9500 .
C28 C29 1.385(2) .
C28 H28 0.9500 .
C29 C30 1.383(2) .
C29 H29 0.9500 .
C30 C31 1.392(2) .
C30 H30 0.9500 .
C31 H31 0.9500 .
C32 F1 1.3375(18) .
C32 F2 1.3437(16) .
C32 F3 1.3446(18) .
